data_7120290
loop_
_publ_author_name
'Sozzani, Piero'
'Comotti, Angiolina'
'Bracco, Silvia'
'Bassanetti, Irene'
'Miyano, Tetsuya'
'Negroni, Mattia'
'Marchi\`o, Luciano'
'Tohnai, Norimitsu'

_publ_section_title
;
 CO2 regulates molecular rotor dynamics in porous materials
;
_journal_name_full 'Chem. Commun.'
_journal_paper_doi 10.1039/C7CC02983G
_journal_year 2017
_chemical_formula_moiety 'C18 H16 N O3 S'
_chemical_formula_sum 'C18 H16 N O3 S'
_chemical_formula_weight 326.39
_chemical_name_systematic BSPEB/benzylamine
_space_group_crystal_system monoclinic
_space_group_IT_number 14
_space_group_name_Hall '-P 2ybc'
_space_group_name_H-M_alt 'P 1 21/c 1'
_symmetry_space_group_name_Hall '-P 2ybc'
_symmetry_space_group_name_H-M 'P 1 21/c 1'
_atom_sites_solution_hydrogens geom
_atom_sites_solution_primary direct
_atom_sites_solution_secondary difmap
_audit_creation_date 2016-06-01
_audit_creation_method 'by CrystalStructure 4.2'
_audit_update_record
;
2016-08-02 deposited with the CCDC.
2017-06-19 downloaded from the CCDC.
;
_cell_angle_alpha 90.0000
_cell_angle_beta 92.467(2)
_cell_angle_gamma 90.0000
_cell_formula_units_Z 4
_cell_length_a 5.48472(15)
_cell_length_b 44.0584(14)
_cell_length_c 7.7312(3)
_cell_measurement_reflns_used 4260
_cell_measurement_temperature 213
_cell_measurement_theta_max 74.39
_cell_measurement_theta_min 5.80
_cell_volume 1866.50(11)
_computing_cell_refinement 'CrysAlisPro 1.171.39.5a (Rigaku OD, 2015)'
_computing_data_collection 'CrysAlisPro 1.171.39.5a (Rigaku OD, 2015)'
_computing_data_reduction 'CrysAlisPro 1.171.39.5a (Rigaku OD, 2015)'
_computing_molecular_graphics 'CrystalStructure 4.2'
_computing_publication_material 'CrystalStructure 4.2 (Rigaku, 2015)'
_computing_structure_refinement 'SHELXL Version 2014/7 (Sheldrick, 2008)'
_computing_structure_solution 'SHELXT Version 2014/5 (Sheldrick, 2014)'
_diffrn_ambient_temperature 213
_diffrn_detector_area_resol_mean 5.811
_diffrn_measured_fraction_theta_full 0.999
_diffrn_measured_fraction_theta_max 0.967
_diffrn_measurement_device_type 'Rigaku XtaLAB P200'
_diffrn_measurement_method \w
_diffrn_radiation_type 'Cu K\a'
_diffrn_radiation_wavelength 1.54187
_diffrn_reflns_av_R_equivalents 0.0267
_diffrn_reflns_Laue_measured_fraction_full 0.999
_diffrn_reflns_Laue_measured_fraction_max 0.967
_diffrn_reflns_limit_h_max 3
_diffrn_reflns_limit_h_min -6
_diffrn_reflns_limit_k_max 39
_diffrn_reflns_limit_k_min -55
_diffrn_reflns_limit_l_max 9
_diffrn_reflns_limit_l_min -9
_diffrn_reflns_number 9700
_diffrn_reflns_point_group_measured_fraction_full 0.999
_diffrn_reflns_point_group_measured_fraction_max 0.967
_diffrn_reflns_theta_full 67.687
_diffrn_reflns_theta_max 76.623
_diffrn_reflns_theta_min 4.014
_diffrn_standards_number 0
_exptl_absorpt_coefficient_mu 1.647
_exptl_absorpt_correction_T_max 0.968
_exptl_absorpt_correction_T_min 0.922
_exptl_absorpt_correction_type multi-scan
_exptl_absorpt_process_details
;
CrysAlisPro 1.171.39.5a (Rigaku Oxford Diffraction, 2015)
Empirical absorption correction using spherical harmonics,
 implemented in SCALE3 ABSPACK scaling algorithm.
;
_exptl_crystal_colour colorless
_exptl_crystal_density_diffrn 1.161
_exptl_crystal_density_method 'not measured'
_exptl_crystal_description plate
_exptl_crystal_F_000 684.00
_exptl_crystal_preparation ', Luminescent'
_exptl_crystal_recrystallization_method 'Re-crystallisation from solvent: methanol/dioxane'
_exptl_crystal_size_max 0.130
_exptl_crystal_size_mid 0.050
_exptl_crystal_size_min 0.020
_refine_diff_density_max 0.74
_refine_diff_density_min -0.44
_refine_ls_extinction_method none
_refine_ls_goodness_of_fit_ref 1.168
_refine_ls_hydrogen_treatment constr
_refine_ls_number_parameters 209
_refine_ls_number_reflns 3791
_refine_ls_number_restraints 0
_refine_ls_R_factor_all 0.0913
_refine_ls_R_factor_gt 0.0819
_refine_ls_shift/su_max 0.001
_refine_ls_structure_factor_coef Fsqd
_refine_ls_weighting_details 'w = 1/[\s^2^(Fo^2^)+(0.0855P)^2^+3.2137P] where P=(Fo^2^+2Fc^2^)/3'
_refine_ls_weighting_scheme calc
_refine_ls_wR_factor_gt 0.2240
_refine_ls_wR_factor_ref 0.2291
_reflns_Friedel_coverage 0.000
_reflns_number_gt 3215
_reflns_number_total 3791
_reflns_threshold_expression F^2^>2.0\s(F^2^)
_cod_data_source_file c7cc02983g2.cif
_cod_data_source_block global
_cod_database_code 7120290

loop_
_space_group_symop_id
_space_group_symop_operation_xyz
1 +X,+Y,+Z
2 -X,1/2+Y,1/2-Z
3 -X,-Y,-Z
4 +X,-1/2-Y,-1/2+Z

loop_
_atom_site_label
_atom_site_type_symbol
_atom_site_fract_x
_atom_site_fract_y
_atom_site_fract_z
_atom_site_U_iso_or_equiv
_atom_site_adp_type
_atom_site_occupancy
_atom_site_site_symmetry_order
_atom_site_calc_flag
_atom_site_refinement_flags_posn
_atom_site_refinement_flags_adp
S1 S 0.92972(16) 0.28855(2) 0.16233(13) 0.0378(3) Uani 1 1 d . .
O1 O 1.1643(7) 0.28214(8) 0.2361(6) 0.0901(14) Uani 1 1 d . .
O2 O 0.7382(7) 0.27058(7) 0.2195(7) 0.0993(16) Uani 1 1 d . .
O3 O 0.9320(9) 0.28772(8) -0.0241(5) 0.0833(13) Uani 1 1 d . .
N1 N 0.4042(6) 0.22775(7) 0.3423(4) 0.0460(8) Uani 1 1 d . .
H1A H 0.3932 0.2475 0.3139 0.055 Uiso 1 1 calc R U
H1B H 0.5463 0.2243 0.4017 0.055 Uiso 1 1 calc R U
H1C H 0.2793 0.2227 0.4082 0.055 Uiso 1 1 calc R U
C1 C 0.8635(6) 0.32659(8) 0.2151(4) 0.0333(7) Uani 1 1 d . .
C2 C 0.6551(7) 0.33341(9) 0.3027(5) 0.0395(8) Uani 1 1 d . .
H2 H 0.5470 0.3179 0.3321 0.047 Uiso 1 1 calc R U
C3 C 0.6074(7) 0.36303(9) 0.3466(5) 0.0449(9) Uani 1 1 d . .
H3 H 0.4683 0.3675 0.4088 0.054 Uiso 1 1 calc R U
C4 C 0.7620(7) 0.38636(9) 0.3003(5) 0.0448(9) Uani 1 1 d . .
C5 C 0.9700(7) 0.37935(9) 0.2102(5) 0.0456(9) Uani 1 1 d . .
H5 H 1.0763 0.3950 0.1787 0.055 Uiso 1 1 calc R U
C6 C 1.0208(7) 0.34969(8) 0.1673(5) 0.0398(8) Uani 1 1 d . .
H6 H 1.1605 0.3451 0.1061 0.048 Uiso 1 1 calc R U
C7 C 0.7070(9) 0.41696(10) 0.3475(7) 0.0585(11) Uani 1 1 d . .
C8 C 0.6486(10) 0.44175(11) 0.3920(8) 0.0686(14) Uani 1 1 d . .
C9 C 0.5733(11) 0.47128(11) 0.4468(8) 0.0719(15) Uani 1 1 d . .
C10 C 0.3681(15) 0.47498(13) 0.5367(11) 0.114(3) Uani 1 1 d . .
H10 H 0.2739 0.4579 0.5623 0.137 Uiso 1 1 calc R U
C11 C 0.7061(15) 0.49668(13) 0.4085(11) 0.113(3) Uani 1 1 d . .
H11 H 0.8476 0.4948 0.3449 0.136 Uiso 1 1 calc R U
C12 C 0.3602(8) 0.17598(9) 0.2199(5) 0.0445(9) Uani 1 1 d . .
C13 C 0.5385(7) 0.15939(10) 0.3103(5) 0.0469(9) Uani 1 1 d . .
H13 H 0.6822 0.1691 0.3513 0.056 Uiso 1 1 calc R U
C14 C 0.5084(8) 0.12887(10) 0.3409(6) 0.0508(10) Uani 1 1 d . .
H14 H 0.6305 0.1180 0.4034 0.061 Uiso 1 1 calc R U
C15 C 0.2996(9) 0.11420(10) 0.2803(6) 0.0553(11) Uani 1 1 d . .
H15 H 0.2799 0.0933 0.2999 0.066 Uiso 1 1 calc R U
C16 C 0.1210(8) 0.13030(11) 0.1912(6) 0.0578(12) Uani 1 1 d . .
H16 H -0.0224 0.1204 0.1512 0.069 Uiso 1 1 calc R U
C17 C 0.1502(8) 0.16115(11) 0.1595(6) 0.0524(10) Uani 1 1 d . .
H17 H 0.0276 0.1720 0.0971 0.063 Uiso 1 1 calc R U
C18 C 0.3944(10) 0.20925(10) 0.1835(6) 0.0598(12) Uani 1 1 d . .
H18A H 0.5461 0.2120 0.1229 0.072 Uiso 1 1 calc R U
H18B H 0.2593 0.2164 0.1068 0.072 Uiso 1 1 calc R U

loop_
_atom_site_aniso_label
_atom_site_aniso_U_11
_atom_site_aniso_U_22
_atom_site_aniso_U_33
_atom_site_aniso_U_23
_atom_site_aniso_U_13
_atom_site_aniso_U_12
S1 0.0304(4) 0.0301(4) 0.0529(5) 0.0005(4) 0.0000(3) 0.0018(3)
O1 0.064(2) 0.0509(19) 0.150(4) -0.020(2) -0.058(2) 0.0220(16)
O2 0.078(3) 0.0397(18) 0.185(5) -0.007(2) 0.065(3) -0.0129(17)
O3 0.140(4) 0.053(2) 0.057(2) -0.0090(15) 0.004(2) 0.036(2)
N1 0.0524(19) 0.0366(17) 0.0486(19) 0.0062(14) -0.0020(15) 0.0002(14)
C1 0.0319(17) 0.0364(17) 0.0314(16) 0.0011(13) -0.0021(13) 0.0011(13)
C2 0.0355(18) 0.0420(19) 0.041(2) 0.0008(15) 0.0003(15) -0.0016(15)
C3 0.0338(19) 0.048(2) 0.053(2) -0.0066(17) 0.0022(16) 0.0078(16)
C4 0.044(2) 0.0372(19) 0.052(2) -0.0073(16) -0.0047(17) 0.0066(16)
C5 0.047(2) 0.0356(19) 0.054(2) -0.0007(16) 0.0012(17) -0.0023(16)
C6 0.0363(18) 0.0370(19) 0.046(2) -0.0018(15) 0.0034(15) 0.0002(15)
C7 0.062(3) 0.043(2) 0.070(3) -0.009(2) 0.001(2) 0.007(2)
C8 0.075(3) 0.045(3) 0.086(4) -0.012(2) 0.004(3) 0.012(2)
C9 0.083(4) 0.041(2) 0.092(4) -0.015(2) 0.011(3) 0.015(2)
C10 0.142(7) 0.044(3) 0.163(7) -0.016(4) 0.075(6) 0.003(3)
C11 0.132(6) 0.049(3) 0.164(7) -0.019(4) 0.070(6) 0.010(3)
C12 0.052(2) 0.045(2) 0.0366(19) -0.0012(16) 0.0023(16) 0.0023(17)
C13 0.044(2) 0.050(2) 0.046(2) -0.0035(17) -0.0050(17) -0.0020(17)
C14 0.052(2) 0.047(2) 0.053(2) 0.0018(18) -0.0013(19) 0.0069(18)
C15 0.066(3) 0.046(2) 0.055(3) -0.0039(19) 0.008(2) -0.009(2)
C16 0.048(2) 0.068(3) 0.058(3) -0.012(2) 0.004(2) -0.015(2)
C17 0.040(2) 0.066(3) 0.051(2) -0.004(2) -0.0034(18) 0.0060(19)
C18 0.087(4) 0.047(2) 0.046(2) 0.0031(18) 0.001(2) 0.000(2)

loop_
_atom_type_symbol
_atom_type_description
_atom_type_scat_dispersion_real
_atom_type_scat_dispersion_imag
_atom_type_scat_source
C C 0.0181 0.0091
;
International Tables for Crystallography
(Vol. C, Tables 4.2.6.8 and 6.1.1.4)
;
H H 0.0000 0.0000
;
International Tables for Crystallography
(Vol. C, Table 6.1.1.4)
;
N N 0.0311 0.0180
;
International Tables for Crystallography
(Vol. C, Tables 4.2.6.8 and 6.1.1.4)
;
S S 0.3331 0.5567
;
International Tables for Crystallography
(Vol. C, Tables 4.2.6.8 and 6.1.1.4)
;
O O 0.0492 0.0322
;
International Tables for Crystallography
(Vol. C, Tables 4.2.6.8 and 6.1.1.4)
;

loop_
_geom_angle_atom_site_label_1
_geom_angle_atom_site_label_2
_geom_angle_atom_site_label_3
_geom_angle
_geom_angle_site_symmetry_1
_geom_angle_site_symmetry_3
O2 S1 O1 116.2(3) . .
O2 S1 O3 109.9(3) . .
O1 S1 O3 110.6(3) . .
O2 S1 C1 107.37(19) . .
O1 S1 C1 106.80(18) . .
O3 S1 C1 105.40(17) . .
C18 N1 H1A 109.5 . .
C18 N1 H1B 109.5 . .
H1A N1 H1B 109.5 . .
C18 N1 H1C 109.5 . .
H1A N1 H1C 109.5 . .
H1B N1 H1C 109.5 . .
C2 C1 C6 120.3(3) . .
C2 C1 S1 120.0(3) . .
C6 C1 S1 119.7(3) . .
C3 C2 C1 119.7(3) . .
C3 C2 H2 120.2 . .
C1 C2 H2 120.2 . .
C2 C3 C4 120.9(4) . .
C2 C3 H3 119.6 . .
C4 C3 H3 119.6 . .
C3 C4 C5 119.1(3) . .
C3 C4 C7 119.6(4) . .
C5 C4 C7 121.4(4) . .
C6 C5 C4 120.4(4) . .
C6 C5 H5 119.8 . .
C4 C5 H5 119.8 . .
C5 C6 C1 119.6(3) . .
C5 C6 H6 120.2 . .
C1 C6 H6 120.2 . .
C8 C7 C4 175.8(6) . .
C7 C8 C9 178.7(6) . .
C10 C9 C11 118.1(5) . .
C10 C9 C8 121.1(5) . .
C11 C9 C8 120.8(5) . .
C9 C10 C11 121.7(6) . 3_666
C9 C10 H10 119.1 . .
C11 C10 H10 119.1 3_666 .
C9 C11 C10 120.2(6) . 3_666
C9 C11 H11 119.9 . .
C10 C11 H11 119.9 3_666 .
C13 C12 C17 118.6(4) . .
C13 C12 C18 121.1(4) . .
C17 C12 C18 120.2(4) . .
C14 C13 C12 121.0(4) . .
C14 C13 H13 119.5 . .
C12 C13 H13 119.5 . .
C13 C14 C15 120.2(4) . .
C13 C14 H14 119.9 . .
C15 C14 H14 119.9 . .
C16 C15 C14 119.6(4) . .
C16 C15 H15 120.2 . .
C14 C15 H15 120.2 . .
C15 C16 C17 120.6(4) . .
C15 C16 H16 119.7 . .
C17 C16 H16 119.7 . .
C12 C17 C16 120.0(4) . .
C12 C17 H17 120.0 . .
C16 C17 H17 120.0 . .
N1 C18 C12 112.5(3) . .
N1 C18 H18A 109.1 . .
C12 C18 H18A 109.1 . .
N1 C18 H18B 109.1 . .
C12 C18 H18B 109.1 . .
H18A C18 H18B 107.8 . .

loop_
_geom_bond_atom_site_label_1
_geom_bond_atom_site_label_2
_geom_bond_distance
_geom_bond_site_symmetry_2
S1 O2 1.402(3) .
S1 O1 1.413(3) .
S1 O3 1.442(4) .
S1 C1 1.767(4) .
N1 C18 1.473(5) .
N1 H1A 0.9000 .
N1 H1B 0.9000 .
N1 H1C 0.9000 .
C1 C2 1.386(5) .
C1 C6 1.394(5) .
C2 C3 1.376(5) .
C2 H2 0.9400 .
C3 C4 1.389(6) .
C3 H3 0.9400 .
C4 C5 1.397(6) .
C4 C7 1.432(5) .
C5 C6 1.380(5) .
C5 H5 0.9400 .
C6 H6 0.9400 .
C7 C8 1.193(6) .
C8 C9 1.435(6) .
C9 C10 1.357(8) .
C9 C11 1.375(8) .
C10 C11 1.385(7) 3_666
C10 H10 0.9400 .
C11 C10 1.385(7) 3_666
C11 H11 0.9400 .
C12 C13 1.386(6) .
C12 C17 1.387(6) .
C12 C18 1.506(6) .
C13 C14 1.377(6) .
C13 H13 0.9400 .
C14 C15 1.380(6) .
C14 H14 0.9400 .
C15 C16 1.370(7) .
C15 H15 0.9400 .
C16 C17 1.392(7) .
C16 H16 0.9400 .
C17 H17 0.9400 .
C18 H18A 0.9800 .
C18 H18B 0.9800 .

loop_
_geom_hbond_atom_site_label_D
_geom_hbond_atom_site_label_H
_geom_hbond_atom_site_label_A
_geom_hbond_site_symmetry_A
_geom_hbond_distance_DA
_geom_hbond_distance_DH
_geom_hbond_distance_HA
_geom_hbond_angle_DHA
_geom_hbond_publ_flag
N1 H1A O1 1_455 2.838(5) 0.900 2.049 145.7 no
N1 H1A O2 . 2.822(5) 0.900 2.294 117.3 no
N1 H1C O3 4_466 2.911(6) 0.900 2.049 160.0 no

loop_
_geom_torsion_atom_site_label_1
_geom_torsion_atom_site_label_2
_geom_torsion_atom_site_label_3
_geom_torsion_atom_site_label_4
_geom_torsion
_geom_torsion_site_symmetry_4
O2 S1 C1 C2 1.8(4) .
O1 S1 C1 C2 -123.5(4) .
O3 S1 C1 C2 118.9(3) .
O2 S1 C1 C6 -177.7(4) .
O1 S1 C1 C6 57.0(4) .
O3 S1 C1 C6 -60.6(4) .
C6 C1 C2 C3 -1.8(5) .
S1 C1 C2 C3 178.7(3) .
C1 C2 C3 C4 1.7(6) .
C2 C3 C4 C5 -1.0(6) .
C2 C3 C4 C7 179.9(4) .
C3 C4 C5 C6 0.3(6) .
C7 C4 C5 C6 179.4(4) .
C4 C5 C6 C1 -0.4(6) .
C2 C1 C6 C5 1.1(6) .
S1 C1 C6 C5 -179.3(3) .
C11 C9 C10 C11 -1.0(15) 3_666
C8 C9 C10 C11 179.6(8) 3_666
C10 C9 C11 C10 1.0(14) 3_666
C8 C9 C11 C10 -179.6(7) 3_666
C17 C12 C13 C14 -0.4(6) .
C18 C12 C13 C14 -178.9(4) .
C12 C13 C14 C15 0.6(6) .
C13 C14 C15 C16 -0.8(7) .
C14 C15 C16 C17 0.9(7) .
C13 C12 C17 C16 0.5(6) .
C18 C12 C17 C16 179.0(4) .
C15 C16 C17 C12 -0.8(7) .
C13 C12 C18 N1 -65.6(6) .
C17 C12 C18 N1 115.9(5) .
